data_4513302
loop_
_publ_author_name
'Lusi, Matteo'
'Vitorica-Yrezabal, Inigo J.'
'Zaworotko, Michael J.'

_publ_section_title
;
 Expanding the Scope of Molecular Mixed Crystals Enabled by Three
 Component Solid Solutions
;
_journal_issue 8
_journal_name_full 'Crystal Growth &amp; Design'
_journal_page_first 4098
_journal_paper_doi 10.1021/acs.cgd.5b00685
_journal_volume 15
_journal_year 2015
_chemical_formula_sum 'C14 H10'
_chemical_formula_weight 178.22
_chemical_name_systematic
;
 ?
;
_space_group_crystal_system monoclinic
_space_group_IT_number 14
_space_group_name_Hall '-P 2ybc'
_space_group_name_H-M_alt 'P 1 21/c 1'
_symmetry_space_group_name_Hall '-P 2ybc'
_symmetry_space_group_name_H-M 'P 1 21/c 1'
_atom_sites_solution_hydrogens geom
_audit_creation_method SHELXL-2014
_cell_angle_alpha 90
_cell_angle_beta 102.4870(10)
_cell_angle_gamma 90
_cell_formula_units_Z 2
_cell_length_a 9.2838(6)
_cell_length_b 5.9992(4)
_cell_length_c 8.4210(6)
_cell_measurement_temperature 100(2)
_cell_volume 457.92(5)
_computing_structure_refinement 'SHELXL-2014 (Sheldrick, 2014)'
_diffrn_ambient_temperature 100(2)
_diffrn_measured_fraction_theta_full 0.995
_diffrn_measured_fraction_theta_max 0.997
_diffrn_radiation_type MoK\a
_diffrn_radiation_wavelength 0.71073
_diffrn_reflns_av_R_equivalents 0.0387
_diffrn_reflns_av_unetI/netI 0.0305
_diffrn_reflns_laue_measured_fraction_full 0.995
_diffrn_reflns_laue_measured_fraction_max 0.997
_diffrn_reflns_limit_h_max 15
_diffrn_reflns_limit_h_min -14
_diffrn_reflns_limit_k_max 9
_diffrn_reflns_limit_k_min -10
_diffrn_reflns_limit_l_max 14
_diffrn_reflns_limit_l_min -13
_diffrn_reflns_number 12015
_diffrn_reflns_point_group_measured_fraction_full 0.995
_diffrn_reflns_point_group_measured_fraction_max 0.997
_diffrn_reflns_theta_full 25.242
_diffrn_reflns_theta_max 36.333
_diffrn_reflns_theta_min 4.073
_exptl_absorpt_coefficient_mu 0.073
_exptl_absorpt_correction_T_max 0.75
_exptl_absorpt_correction_T_min 0.71
_exptl_absorpt_correction_type multi-scan
_exptl_absorpt_process_details sadabs
_exptl_crystal_colour colourless
_exptl_crystal_density_diffrn 1.293
_exptl_crystal_description prism
_exptl_crystal_F_000 188
_refine_diff_density_max 0.556
_refine_diff_density_min -0.257
_refine_diff_density_rms 0.061
_refine_ls_extinction_method none
_refine_ls_goodness_of_fit_ref 1.053
_refine_ls_hydrogen_treatment constr
_refine_ls_matrix_type full
_refine_ls_number_parameters 64
_refine_ls_number_reflns 2209
_refine_ls_number_restraints 0
_refine_ls_restrained_S_all 1.053
_refine_ls_R_factor_all 0.0695
_refine_ls_R_factor_gt 0.0482
_refine_ls_shift/su_max 0.000
_refine_ls_shift/su_mean 0.000
_refine_ls_structure_factor_coef Fsqd
_refine_ls_weighting_details 'w=1/[\s^2^(Fo^2^)+(0.0756P)^2^+0.0916P] where P=(Fo^2^+2Fc^2^)/3'
_refine_ls_weighting_scheme calc
_refine_ls_wR_factor_gt 0.1264
_refine_ls_wR_factor_ref 0.1382
_reflns_Friedel_coverage 0.000
_reflns_number_gt 1685
_reflns_number_total 2209
_reflns_threshold_expression 'I > 2\s(I)'
_cod_data_source_file cg5b00685_si_017.cif
_cod_data_source_block H:\#16
_cod_depositor_comments 'Adding full bibliography for 4513301--4513322.cif.'
_cod_database_code 4513302
_shelx_space_group_comment
;
The symmetry employed for this shelxl refinement is uniquely defined
by the following loop, which should always be used as a source of
symmetry information in preference to the above space-group names.
They are only intended as comments.
;
_shelxl_version_number 2014-3

loop_
_space_group_symop_operation_xyz
'x, y, z'
'-x, y+1/2, -z+1/2'
'-x, -y, -z'
'x, -y-1/2, z-1/2'

loop_
_atom_site_label
_atom_site_type_symbol
_atom_site_fract_x
_atom_site_fract_y
_atom_site_fract_z
_atom_site_U_iso_or_equiv
_atom_site_adp_type
_atom_site_occupancy
_atom_site_site_symmetry_order
_atom_site_calc_flag
_atom_site_refinement_flags_posn
_atom_site_refinement_flags_adp
C1 C 0.45083(8) 0.21137(12) 0.53804(9) 0.01164(15) Uani 1 1 d . .
H1 H 0.4178 0.3541 0.5637 0.014 Uiso 1 1 calc R U
C2 C 0.58953(8) 0.13430(12) 0.62028(9) 0.01105(14) Uani 1 1 d . .
C3 C 0.68279(8) 0.26450(13) 0.74337(9) 0.01383(16) Uani 1 1 d . .
H3 H 0.6506 0.4071 0.7705 0.017 Uiso 1 1 calc R U
C4 C 0.81765(9) 0.18645(15) 0.82257(10) 0.01677(17) Uani 1 1 d . .
H4 H 0.8778 0.2744 0.9048 0.020 Uiso 1 1 calc R U
C5 C 0.36002(8) 0.08143(12) 0.41855(9) 0.01100(14) Uani 1 1 d . .
C6 C 0.21725(8) 0.15599(13) 0.33458(10) 0.01455(16) Uani 1 1 d . .
H6 H 0.1818 0.2970 0.3604 0.017 Uiso 1 1 calc R U
C7 C 0.13137(9) 0.02630(15) 0.21763(10) 0.01700(17) Uani 1 1 d . .
H7 H 0.0371 0.0783 0.1627 0.020 Uiso 1 1 calc R U

loop_
_atom_site_aniso_label
_atom_site_aniso_U_11
_atom_site_aniso_U_22
_atom_site_aniso_U_33
_atom_site_aniso_U_23
_atom_site_aniso_U_13
_atom_site_aniso_U_12
C1 0.0131(3) 0.0095(3) 0.0127(3) -0.0004(2) 0.0039(2) 0.0005(2)
C2 0.0123(3) 0.0108(3) 0.0105(3) -0.0003(2) 0.0035(2) -0.0003(2)
C3 0.0152(3) 0.0137(3) 0.0130(3) -0.0024(2) 0.0039(2) -0.0017(2)
C4 0.0152(3) 0.0195(4) 0.0147(3) -0.0022(3) 0.0013(3) -0.0028(3)
C5 0.0117(3) 0.0107(3) 0.0109(3) 0.0008(2) 0.0033(2) 0.0004(2)
C6 0.0126(3) 0.0147(3) 0.0163(3) 0.0016(2) 0.0030(2) 0.0020(2)
C7 0.0129(3) 0.0202(4) 0.0171(4) 0.0015(3) 0.0015(3) 0.0005(3)

loop_
_atom_type_symbol
_atom_type_description
_atom_type_scat_dispersion_real
_atom_type_scat_dispersion_imag
_atom_type_scat_source
C C 0.0033 0.0016 'International Tables Vol C Tables 4.2.6.8 and 6.1.1.4'
H H 0.0000 0.0000 'International Tables Vol C Tables 4.2.6.8 and 6.1.1.4'

loop_
_geom_angle_atom_site_label_1
_geom_angle_atom_site_label_2
_geom_angle_atom_site_label_3
_geom_angle
_geom_angle_site_symmetry_3
C5 C1 C2 121.12(6) .
C1 C2 C3 121.69(7) .
C1 C2 C5 119.60(6) 3_656
C3 C2 C5 118.71(7) 3_656
C4 C3 C2 120.88(7) .
C3 C4 C7 120.40(7) 3_656
C1 C5 C6 121.98(7) .
C1 C5 C2 119.27(7) 3_656
C6 C5 C2 118.75(7) 3_656
C7 C6 C5 120.72(7) .
C6 C7 C4 120.52(7) 3_656

loop_
_geom_bond_atom_site_label_1
_geom_bond_atom_site_label_2
_geom_bond_distance
_geom_bond_site_symmetry_2
C1 C5 1.4014(10) .
C1 C2 1.4021(10) .
C2 C3 1.4304(10) .
C2 C5 1.4379(10) 3_656
C3 C4 1.3676(11) .
C4 C7 1.4272(12) 3_656
C5 C6 1.4323(10) .
C5 C2 1.4379(10) 3_656
C6 C7 1.3679(11) .
C7 C4 1.4272(12) 3_656
